data_2015745
loop_
_publ_author_name
'Peralta, Monica A.'
'Souza, Marcus N. V. de'
'Wardell, Solange M. S. V.'
'Wardell, James L.'
'Low, John N.'
'Glidewell, Christopher'

_publ_section_title
;
 2,3-Dimethoxybenzaldehyde isonicotinoylhydrazone chloroform
 monosolvate, and the mono- and dihydrates of
 3,4,5-trimethoxybenzaldehyde isonicotinoylhydrazone: hydrogen-bonded
 supramolecular structures in one, two and three dimensions
;
_journal_coeditor_code GG3058
_journal_issue 1
_journal_name_full 'Acta Crystallographica Section C'
_journal_page_first o68
_journal_page_last o72
_journal_paper_doi 10.1107/S0108270106052486
_journal_volume 63
_journal_year 2007
_chemical_formula_iupac 'C16 H17 N3 O4 , H2 O'
_chemical_formula_moiety 'C16 H17 N3 O4 , H2 O'
_chemical_formula_sum 'C16 H19 N3 O5'
_chemical_formula_weight 333.34
_chemical_melting_point 467
_chemical_name_systematic
;
3,4,5-trimethoxybenzaldehyde isonicotinoylhydrazone monohydrate
;
_space_group_IT_number 14
_symmetry_cell_setting monoclinic
_symmetry_space_group_name_Hall '-P 2ybc'
_symmetry_space_group_name_H-M 'P 1 21/c 1'
_atom_sites_solution_hydrogens geom
_atom_sites_solution_primary direct
_atom_sites_solution_secondary difmap
_cell_angle_alpha 90.00
_cell_angle_beta 95.281(2)
_cell_angle_gamma 90.00
_cell_formula_units_Z 4
_cell_length_a 10.8081(6)
_cell_length_b 10.3597(3)
_cell_length_c 14.4270(7)
_cell_measurement_reflns_used 3686
_cell_measurement_temperature 120(2)
_cell_measurement_theta_max 27.55
_cell_measurement_theta_min 2.42
_cell_volume 1608.52(13)
_computing_cell_refinement 'DENZO (Otwinowski & Minor, 1997) and COLLECT'
_computing_data_collection 'COLLECT (Nonius, 1999)'
_computing_data_reduction 'DENZO and COLLECT'
_computing_molecular_graphics 'PLATON (Spek, 2003)'
_computing_publication_material 'SHELXL97 and PRPKAPPA (Ferguson, 1999)'
_computing_structure_refinement 'OSCAIL and SHELXL97 (Sheldrick, 1997)'
_computing_structure_solution 'OSCAIL (McArdle, 2003) and SHELXS97 (Sheldrick, 1997)'
_diffrn_ambient_temperature 120(2)
_diffrn_detector_area_resol_mean 9.091
_diffrn_measured_fraction_theta_full 0.994
_diffrn_measured_fraction_theta_max 0.994
_diffrn_measurement_device_type 'Bruker Nonius KappaCCD area-detector'
_diffrn_measurement_method '\f and \w'
_diffrn_radiation_monochromator graphite
_diffrn_radiation_source 'Bruker Nonius FR591 rotating anode'
_diffrn_radiation_type 'Mo K\a'
_diffrn_radiation_wavelength 0.71073
_diffrn_reflns_av_R_equivalents 0.0484
_diffrn_reflns_av_sigmaI/netI 0.0521
_diffrn_reflns_limit_h_max 14
_diffrn_reflns_limit_h_min -11
_diffrn_reflns_limit_k_max 13
_diffrn_reflns_limit_k_min -13
_diffrn_reflns_limit_l_max 18
_diffrn_reflns_limit_l_min -18
_diffrn_reflns_number 15972
_diffrn_reflns_theta_full 27.55
_diffrn_reflns_theta_max 27.55
_diffrn_reflns_theta_min 2.42
_diffrn_standards_decay_% 0
_diffrn_standards_number 0
_exptl_absorpt_coefficient_mu 0.104
_exptl_absorpt_correction_T_max 0.995
_exptl_absorpt_correction_T_min 0.967
_exptl_absorpt_correction_type multi-scan
_exptl_absorpt_process_details '(SADABS; Sheldrick, 2003)'
_exptl_crystal_colour colourless
_exptl_crystal_density_diffrn 1.376
_exptl_crystal_density_method 'not measured'
_exptl_crystal_description plate
_exptl_crystal_F_000 704
_exptl_crystal_size_max 0.20
_exptl_crystal_size_mid 0.20
_exptl_crystal_size_min 0.05
_refine_diff_density_max 0.210
_refine_diff_density_min -0.286
_refine_ls_extinction_method none
_refine_ls_goodness_of_fit_ref 1.034
_refine_ls_hydrogen_treatment constr
_refine_ls_matrix_type full
_refine_ls_number_parameters 220
_refine_ls_number_reflns 3686
_refine_ls_number_restraints 0
_refine_ls_restrained_S_all 1.034
_refine_ls_R_factor_all 0.0850
_refine_ls_R_factor_gt 0.0471
_refine_ls_shift/su_max 0.000
_refine_ls_shift/su_mean 0.000
_refine_ls_structure_factor_coef Fsqd
_refine_ls_weighting_details 'w = 1/[\s^2^(Fo^2^)+(0.0714P)^2^+0.2493P] where P=(Fo^2^+2Fc^2^)/3'
_refine_ls_weighting_scheme calc
_refine_ls_wR_factor_gt 0.1168
_refine_ls_wR_factor_ref 0.1334
_reflns_number_gt 2480
_reflns_number_total 3686
_reflns_threshold_expression I>2\s(I)
_cod_data_source_file gg3058.cif
_cod_data_source_block II
_cod_original_sg_symbol_H-M 'P 21/c'
_cod_database_code 2015745
_cod_database_fobs_code 2015745

loop_
_symmetry_equiv_pos_as_xyz
'x, y, z'
'-x, y+1/2, -z+1/2'
'-x, -y, -z'
'x, -y-1/2, z-1/2'

loop_
_atom_site_type_symbol
_atom_site_label
_atom_site_fract_x
_atom_site_fract_y
_atom_site_fract_z
_atom_site_U_iso_or_equiv
_atom_site_adp_type
_atom_site_calc_flag
_atom_site_refinement_flags
_atom_site_occupancy
N N11 0.58743(14) 0.02109(12) 0.76354(9) 0.0215(3) Uani d . 1
C C12 0.50542(18) 0.11347(15) 0.77901(11) 0.0233(4) Uani d . 1
C C13 0.45279(17) 0.19599(15) 0.71086(11) 0.0214(4) Uani d . 1
C C14 0.48758(16) 0.18307(14) 0.62074(11) 0.0183(4) Uani d . 1
C C15 0.57154(16) 0.08648(15) 0.60377(12) 0.0209(4) Uani d . 1
C C16 0.61908(17) 0.00829(16) 0.67642(11) 0.0215(4) Uani d . 1
C C17 0.43634(17) 0.26361(15) 0.53950(11) 0.0203(4) Uani d . 1
O O1 0.44437(14) 0.22647(11) 0.45970(8) 0.0320(3) Uani d . 1
N N17 0.38043(14) 0.37580(12) 0.56025(9) 0.0201(3) Uani d . 1
N N27 0.32816(14) 0.44914(13) 0.48629(9) 0.0207(3) Uani d . 1
C C21 0.20923(16) 0.63447(14) 0.43460(11) 0.0194(4) Uani d . 1
C C27 0.27012(17) 0.55110(15) 0.50791(11) 0.0213(4) Uani d . 1
C C22 0.11573(17) 0.71712(15) 0.45893(12) 0.0221(4) Uani d . 1
C C23 0.05273(16) 0.79419(14) 0.39082(12) 0.0216(4) Uani d . 1
O O23 -0.04416(12) 0.87398(11) 0.40643(9) 0.0287(3) Uani d . 1
C C231 -0.0971(2) 0.85704(19) 0.49307(14) 0.0354(5) Uani d . 1
C C24 0.08617(16) 0.79116(14) 0.30013(11) 0.0213(4) Uani d . 1
C C241 0.06472(19) 0.99143(16) 0.22163(13) 0.0286(4) Uani d . 1
O O24 0.02084(12) 0.86211(11) 0.23053(8) 0.0261(3) Uani d . 1
C C25 0.18028(17) 0.70794(14) 0.27631(11) 0.0201(4) Uani d . 1
O O25 0.20376(12) 0.71095(11) 0.18479(8) 0.0254(3) Uani d . 1
C C251 0.28537(19) 0.61441(18) 0.15469(12) 0.0303(4) Uani d . 1
C C26 0.24135(16) 0.62851(15) 0.34344(11) 0.0203(4) Uani d . 1
O O2 0.21573(13) 0.25793(13) 0.32528(10) 0.0387(4) Uani d . 1
H H12 0.4818 0.1231 0.8405 0.028 Uiso calc R 1
H H13 0.3944 0.2598 0.7252 0.026 Uiso calc R 1
H H15 0.5962 0.0741 0.5429 0.025 Uiso calc R 1
H H16 0.6767 -0.0573 0.6639 0.026 Uiso calc R 1
H H17 0.3774 0.4010 0.6182 0.024 Uiso calc R 1
H H27 0.2663 0.5730 0.5715 0.026 Uiso calc R 1
H H22 0.0951 0.7209 0.5215 0.027 Uiso calc R 1
H H23A -0.1211 0.7665 0.4997 0.053 Uiso calc R 1
H H23B -0.1706 0.9122 0.4943 0.053 Uiso calc R 1
H H23C -0.0357 0.8808 0.5445 0.053 Uiso calc R 1
H H24A 0.0550 1.0391 0.2792 0.043 Uiso calc R 1
H H24B 0.0165 1.0340 0.1695 0.043 Uiso calc R 1
H H24C 0.1527 0.9898 0.2101 0.043 Uiso calc R 1
H H25A 0.3679 0.6249 0.1880 0.045 Uiso calc R 1
H H25B 0.2914 0.6233 0.0876 0.045 Uiso calc R 1
H H25C 0.2528 0.5287 0.1678 0.045 Uiso calc R 1
H H26 0.3043 0.5708 0.3273 0.024 Uiso calc R 1
H H2A 0.2584 0.3018 0.3717 0.058 Uiso d R 1
H H2B 0.1492 0.3077 0.3083 0.058 Uiso d R 1

loop_
_atom_site_aniso_label
_atom_site_aniso_U_11
_atom_site_aniso_U_22
_atom_site_aniso_U_33
_atom_site_aniso_U_12
_atom_site_aniso_U_13
_atom_site_aniso_U_23
N11 0.0272(9) 0.0181(7) 0.0182(7) -0.0008(6) -0.0033(6) -0.0001(5)
C12 0.0353(11) 0.0197(8) 0.0149(8) -0.0013(7) 0.0029(7) 0.0008(6)
C13 0.0290(10) 0.0160(8) 0.0193(9) 0.0011(7) 0.0031(7) -0.0013(6)
C14 0.0218(10) 0.0149(8) 0.0175(8) -0.0029(6) -0.0017(7) 0.0006(6)
C15 0.0239(10) 0.0214(8) 0.0177(8) -0.0007(7) 0.0029(7) 0.0000(6)
C16 0.0227(10) 0.0210(8) 0.0205(9) 0.0019(7) 0.0007(7) -0.0005(6)
C17 0.0253(10) 0.0187(8) 0.0168(9) -0.0009(7) 0.0011(7) 0.0015(6)
O1 0.0546(10) 0.0255(7) 0.0155(7) 0.0119(6) 0.0016(6) 0.0005(5)
N17 0.0301(9) 0.0165(7) 0.0129(7) 0.0031(6) -0.0033(6) 0.0010(5)
N27 0.0286(9) 0.0181(7) 0.0143(7) 0.0011(6) -0.0037(6) 0.0026(5)
C21 0.0252(10) 0.0140(7) 0.0178(8) -0.0023(6) -0.0042(7) -0.0007(6)
C27 0.0285(10) 0.0175(8) 0.0168(8) -0.0012(7) -0.0038(7) 0.0000(6)
C22 0.0296(10) 0.0176(8) 0.0185(9) -0.0021(7) -0.0008(7) -0.0022(6)
C23 0.0222(10) 0.0164(8) 0.0256(9) 0.0014(7) -0.0018(7) -0.0027(7)
O23 0.0310(8) 0.0268(6) 0.0282(7) 0.0098(5) 0.0027(6) 0.0010(5)
C231 0.0356(12) 0.0351(11) 0.0365(11) 0.0109(9) 0.0082(9) 0.0008(9)
C24 0.0232(10) 0.0155(8) 0.0234(9) -0.0015(6) -0.0074(7) 0.0027(6)
C241 0.0332(12) 0.0197(9) 0.0321(11) 0.0016(7) -0.0015(8) 0.0070(7)
O24 0.0282(7) 0.0203(6) 0.0277(7) 0.0005(5) -0.0085(5) 0.0061(5)
C25 0.0246(10) 0.0172(8) 0.0177(8) -0.0035(7) -0.0023(7) 0.0015(6)
O25 0.0317(8) 0.0273(7) 0.0169(6) 0.0056(5) 0.0006(5) 0.0048(5)
C251 0.0356(12) 0.0344(10) 0.0212(9) 0.0078(8) 0.0035(8) 0.0016(7)
C26 0.0218(10) 0.0173(8) 0.0210(9) -0.0004(6) -0.0017(7) 0.0010(6)
O2 0.0321(9) 0.0403(8) 0.0422(9) 0.0080(6) -0.0049(6) -0.0060(6)

loop_
_atom_type_symbol
_atom_type_description
_atom_type_scat_dispersion_real
_atom_type_scat_dispersion_imag
_atom_type_scat_source
C C 0.0033 0.0016 'International Tables Vol C Tables 4.2.6.8 and 6.1.1.4'
H H 0.0000 0.0000 'International Tables Vol C Tables 4.2.6.8 and 6.1.1.4'
N N 0.0061 0.0033 'International Tables Vol C Tables 4.2.6.8 and 6.1.1.4'
O O 0.0106 0.0060 'International Tables Vol C Tables 4.2.6.8 and 6.1.1.4'

loop_
_geom_angle_atom_site_label_1
_geom_angle_atom_site_label_2
_geom_angle_atom_site_label_3
_geom_angle
_geom_angle_publ_flag
C12 N11 C16 117.26(14) no
N11 C12 C13 123.95(15) no
N11 C12 H12 118.0 no
C13 C12 H12 118.0 no
C12 C13 C14 118.35(15) no
C12 C13 H13 120.8 no
C14 C13 H13 120.8 no
C15 C14 C13 118.11(14) no
C15 C14 C17 117.58(14) no
C13 C14 C17 124.27(15) no
C16 C15 C14 119.42(15) no
C16 C15 H15 120.3 no
C14 C15 H15 120.3 no
N11 C16 C15 122.90(16) no
N11 C16 H16 118.6 no
C15 C16 H16 118.6 no
O1 C17 N17 123.26(15) no
O1 C17 C14 120.40(14) no
N17 C17 C14 116.33(14) no
C17 N17 N27 117.25(13) no
C17 N17 H17 121.4 no
N27 N17 H17 121.4 no
C27 N27 N17 115.98(13) no
C26 C21 C22 120.98(15) no
C26 C21 C27 121.23(15) no
C22 C21 C27 117.76(15) no
N27 C27 C21 120.33(15) no
N27 C27 H27 119.8 no
C21 C27 H27 119.8 no
C21 C22 C23 119.52(15) no
C21 C22 H22 120.2 no
C23 C22 H22 120.2 no
O23 C23 C24 115.97(14) no
O23 C23 C22 124.14(16) no
C24 C23 C22 119.89(16) no
C23 O23 C231 116.27(13) no
O23 C231 H23A 109.5 no
O23 C231 H23B 109.5 no
H23A C231 H23B 109.5 no
O23 C231 H23C 109.5 no
H23A C231 H23C 109.5 no
H23B C231 H23C 109.5 no
O24 C24 C23 120.76(15) no
O24 C24 C25 118.85(15) no
C23 C24 C25 120.19(15) no
O24 C241 H24A 109.5 no
O24 C241 H24B 109.5 no
H24A C241 H24B 109.5 no
O24 C241 H24C 109.5 no
H24A C241 H24C 109.5 no
H24B C241 H24C 109.5 no
C24 O24 C241 114.27(13) no
O25 C25 C26 124.59(15) no
O25 C25 C24 115.24(14) no
C26 C25 C24 120.17(15) no
C25 O25 C251 116.90(12) no
O25 C251 H25A 109.5 no
O25 C251 H25B 109.5 no
H25A C251 H25B 109.5 no
O25 C251 H25C 109.5 no
H25A C251 H25C 109.5 no
H25B C251 H25C 109.5 no
C25 C26 C21 119.22(16) no
C25 C26 H26 120.4 no
C21 C26 H26 120.4 no
H2A O2 H2B 104.8 no

loop_
_geom_bond_atom_site_label_1
_geom_bond_atom_site_label_2
_geom_bond_distance
_geom_bond_publ_flag
N11 C12 1.337(2) no
N11 C16 1.339(2) no
C12 C13 1.385(2) no
C12 H12 0.95 no
C13 C14 1.393(2) no
C13 H13 0.95 no
C14 C15 1.388(2) no
C14 C17 1.502(2) no
C15 C16 1.385(2) no
C15 H15 0.95 no
C16 H16 0.95 no
C17 O1 1.2245(19) no
C17 N17 1.356(2) no
N17 N27 1.3870(18) no
N17 H17 0.88 no
N27 C27 1.282(2) no
C21 C26 1.392(2) no
C21 C22 1.394(2) no
C21 C27 1.473(2) no
C27 H27 0.95 no
C22 C23 1.394(2) no
C22 H22 0.95 no
C23 O23 1.369(2) no
C23 C24 1.389(2) no
O23 C231 1.432(2) no
C231 H23A 0.98 no
C231 H23B 0.98 no
C231 H23C 0.98 no
C24 O24 1.3844(19) no
C24 C25 1.400(2) no
C241 O24 1.431(2) no
C241 H24A 0.98 no
C241 H24B 0.98 no
C241 H24C 0.98 no
C25 O25 1.368(2) no
C25 C26 1.390(2) no
O25 C251 1.427(2) no
C251 H25A 0.98 no
C251 H25B 0.98 no
C251 H25C 0.98 no
C26 H26 0.95 no
O2 H2A 0.90 no
O2 H2B 0.90 no

loop_
_geom_hbond_atom_site_label_D
_geom_hbond_atom_site_label_H
_geom_hbond_atom_site_label_A
_geom_hbond_site_symmetry_A
_geom_hbond_distance_DH
_geom_hbond_distance_HA
_geom_hbond_distance_DA
_geom_hbond_angle_DHA
_geom_hbond_publ_flag
N17 H17 N11 2_656 0.88 2.12 2.947(2) 157 y
O2 H2A O1 . 0.90 2.41 3.015(2) 125 y
O2 H2A N27 . 0.90 2.32 3.206(2) 166 y
O2 H2B O24 2_545 0.90 1.95 2.823(2) 162 y

loop_
_geom_torsion_atom_site_label_1
_geom_torsion_atom_site_label_2
_geom_torsion_atom_site_label_3
_geom_torsion_atom_site_label_4
_geom_torsion
C16 N11 C12 C13 -0.4(2)
N11 C12 C13 C14 -0.4(3)
C12 C13 C14 C15 1.2(2)
C12 C13 C14 C17 178.64(15)
C13 C14 C15 C16 -1.0(2)
C17 C14 C15 C16 -178.70(15)
C12 N11 C16 C15 0.5(2)
C14 C15 C16 N11 0.2(3)
C15 C14 C17 O1 17.1(2)
C13 C14 C17 O1 -160.42(17)
C15 C14 C17 N17 -163.98(15)
C13 C14 C17 N17 18.5(2)
O1 C17 N17 N27 1.4(3)
C14 C17 N17 N27 -177.52(14)
C17 N17 N27 C27 176.37(16)
N17 N27 C27 C21 -178.87(14)
C26 C21 C27 N27 -18.8(2)
C22 C21 C27 N27 159.37(17)
C26 C21 C22 C23 0.5(2)
C27 C21 C22 C23 -177.69(15)
C21 C22 C23 O23 176.85(15)
C21 C22 C23 C24 -2.1(2)
C24 C23 O23 C231 166.68(15)
C22 C23 O23 C231 -12.3(2)
O23 C23 C24 O24 -2.2(2)
C22 C23 C24 O24 176.80(14)
O23 C23 C24 C25 -176.98(15)
C22 C23 C24 C25 2.0(2)
C23 C24 O24 C241 87.82(19)
C25 C24 O24 C241 -97.33(18)
O24 C24 C25 O25 3.8(2)
C23 C24 C25 O25 178.68(14)
O24 C24 C25 C26 -175.31(14)
C23 C24 C25 C26 -0.4(2)
C26 C25 O25 C251 8.2(2)
C24 C25 O25 C251 -170.87(15)
O25 C25 C26 C21 179.88(15)
C24 C25 C26 C21 -1.1(2)
C22 C21 C26 C25 1.0(2)
C27 C21 C26 C25 179.21(15)

loop_
_cod_related_entry_id
_cod_related_entry_database
_cod_related_entry_code
1 ChemSpider 21180743
